data_7720999
loop_
_publ_author_name
'Bera, Jitendra K.'
'Yadav, Sudhir'
'Chourasia, Vishal'
'Ranjan, Prabodh'
'De, Subhabrata'
'Saptal, Vitthal Bhimrao'

_publ_section_title
;
 Cooperative Ruthenium Catalyst for Deaminative Coupling of Primary Amines
 to Symmetrical Secondary Amines
;
_journal_name_full 'Dalton Transactions'
_journal_paper_doi 10.1039/D6DT00770H
_journal_year 2026
_chemical_formula_moiety 'C52 H47 N4 O P2 Ru, Cl, C H2 Cl2'
_chemical_formula_sum 'C53 H49 Cl3 N4 O P2 Ru'
_chemical_formula_weight 1027.32
_space_group_crystal_system monoclinic
_space_group_IT_number 14
_space_group_name_Hall '-P 2yn'
_space_group_name_H-M_alt 'P 1 21/n 1'
_atom_sites_solution_hydrogens mixed
_atom_sites_solution_primary iterative
_audit_creation_date 2019-06-13
_audit_creation_method
;
Olex2 1.2
(compiled 2018.05.29 svn.r3508 for OlexSys, GUI svn.r5506)
;
_audit_update_record
;
2022-03-23 deposited with the CCDC.	2026-05-05 downloaded from the CCDC.
;
_cell_angle_alpha 90
_cell_angle_beta 102.038(3)
_cell_angle_gamma 90
_cell_formula_units_Z 4
_cell_length_a 13.990(2)
_cell_length_b 20.087(3)
_cell_length_c 19.489(3)
_cell_measurement_reflns_used 9846
_cell_measurement_temperature 100(2)
_cell_measurement_theta_max 28.36
_cell_measurement_theta_min 2.25
_cell_volume 5356.3(14)
_computing_cell_refinement 'Bruker SAINT'
_computing_data_collection 'Bruker APEX2'
_computing_data_reduction 'Bruker SAINT'
_computing_molecular_graphics 'Olex2 (Dolomanov et al., 2009)'
_computing_publication_material 'Olex2 (Dolomanov et al., 2009)'
_computing_structure_refinement 'ShelXL (Sheldrick, 2015)'
_computing_structure_solution 'olex2.solve (Bourhis et al., 2015)'
_diffrn_ambient_temperature 100.15
_diffrn_measured_fraction_theta_full 0.997
_diffrn_measured_fraction_theta_max 0.992
_diffrn_measurement_device_type 'Bruker APEX-II CCD'
_diffrn_measurement_method '\f and \w scans'
_diffrn_radiation_type MoK\a
_diffrn_radiation_wavelength 0.71073
_diffrn_reflns_av_R_equivalents 0.0843
_diffrn_reflns_av_unetI/netI 0.0794
_diffrn_reflns_Laue_measured_fraction_full 0.997
_diffrn_reflns_Laue_measured_fraction_max 0.992
_diffrn_reflns_limit_h_max 18
_diffrn_reflns_limit_h_min -18
_diffrn_reflns_limit_k_max 26
_diffrn_reflns_limit_k_min -26
_diffrn_reflns_limit_l_max 26
_diffrn_reflns_limit_l_min -25
_diffrn_reflns_number 50434
_diffrn_reflns_point_group_measured_fraction_full 0.997
_diffrn_reflns_point_group_measured_fraction_max 0.992
_diffrn_reflns_theta_full 25.242
_diffrn_reflns_theta_max 28.358
_diffrn_reflns_theta_min 2.137
_exptl_absorpt_coefficient_mu 0.541
_exptl_absorpt_correction_T_max 0.7457
_exptl_absorpt_correction_T_min 0.382
_exptl_absorpt_correction_type none
_exptl_crystal_colour yellow
_exptl_crystal_density_diffrn 1.274
_exptl_crystal_description needle
_exptl_crystal_F_000 2112
_exptl_crystal_size_max 0.2
_exptl_crystal_size_mid 0.19
_exptl_crystal_size_min 0.18
_refine_diff_density_max 3.143
_refine_diff_density_min -1.391
_refine_diff_density_rms 0.131
_refine_ls_extinction_method none
_refine_ls_goodness_of_fit_ref 1.045
_refine_ls_hydrogen_treatment mixed
_refine_ls_matrix_type full
_refine_ls_number_parameters 584
_refine_ls_number_reflns 13290
_refine_ls_number_restraints 0
_refine_ls_restrained_S_all 1.045
_refine_ls_R_factor_all 0.0892
_refine_ls_R_factor_gt 0.0678
_refine_ls_shift/su_max 0.001
_refine_ls_shift/su_mean 0.000
_refine_ls_structure_factor_coef Fsqd
_refine_ls_weighting_details 'w=1/[\s^2^(Fo^2^)+(0.0936P)^2^+7.7081P] where P=(Fo^2^+2Fc^2^)/3'
_refine_ls_weighting_scheme calc
_refine_ls_wR_factor_gt 0.1675
_refine_ls_wR_factor_ref 0.1784
_reflns_Friedel_coverage 0.000
_reflns_number_gt 10072
_reflns_number_total 13290
_reflns_threshold_expression 'I > 2\s(I)'
_cod_data_source_file d6dt00770h2.cif
_cod_data_source_block 1
_cod_original_cell_volume 5356.3(15)
_cod_database_code 7720999
_shelx_shelxl_version_number 2018/3
_shelx_space_group_comment
;
The symmetry employed for this shelxl refinement is uniquely defined
by the following loop, which should always be used as a source of
symmetry information in preference to the above space-group names.
They are only intended as comments.
;
_shelx_estimated_absorpt_t_max 0.909
_shelx_estimated_absorpt_t_min 0.900
_exptl_absorpt_special_details SADABS
_olex2_refinement_description
;
1. Fixed Uiso
 At 1.2 times of:
  All C(H) groups, All C(H,H) groups, All N(H) groups
 At 1.5 times of:
  All C(H,H,H) groups
2.a Secondary CH2 refined with riding coordinates:
 C1S(H1SA,H1SB)
2.b Aromatic/amide H refined with riding coordinates:
 N4(H4), C42(H42), C22(H22), C7(H7), C18(H18), C6(H6), C40(H40), C28(H28),
 C1(H1), C37(H37), C10(H10), C27(H27), C34(H34), C24(H24), C19(H19), C38(H38),
 C52(H52), C36(H36), C26(H26), C39(H39), C3(H3), C2(H2), C48(H48), C30(H30),
 C46(H46), C45(H45), C25(H25), C49(H49), C32(H32), C21(H21), C44(H44), C31(H31),
  C43(H43), C33(H33), C20(H20), C51(H51), C50(H50)
2.c Idealised Me refined as rotating group:
 C15(H15A,H15B,H15C), C14(H14A,H14B,H14C), C13(H13A,H13B,H13C)
;
_olex2_submission_special_instructions 'No special instructions were received'

loop_
_space_group_symop_operation_xyz
'x, y, z'
'-x+1/2, y+1/2, -z+1/2'
'-x, -y, -z'
'x-1/2, -y-1/2, z-1/2'

loop_
_atom_site_label
_atom_site_type_symbol
_atom_site_fract_x
_atom_site_fract_y
_atom_site_fract_z
_atom_site_U_iso_or_equiv
_atom_site_adp_type
_atom_site_occupancy
_atom_site_site_symmetry_order
_atom_site_calc_flag
_atom_site_refinement_flags_posn
_atom_site_refinement_flags_adp
_atom_site_refinement_flags_occupancy
_atom_site_disorder_assembly
_atom_site_disorder_group
Ru1 Ru 0.79578(2) 0.66244(2) 0.77629(2) 0.01343(10) Uani 1 1 d . . . . .
P1 P 0.74480(7) 0.61701(5) 0.66358(5) 0.01476(19) Uani 1 1 d . . . . .
P2 P 0.87239(7) 0.69899(5) 0.88872(5) 0.0164(2) Uani 1 1 d . . . . .
Cl1 Cl 0.52977(10) 0.56885(6) 0.85889(6) 0.0397(3) Uani 1 1 d . . . . .
Cl2S Cl 0.65112(10) 0.44280(7) 1.00227(8) 0.0526(4) Uani 1 1 d . . . . .
Cl1S Cl 0.71852(11) 0.55426(8) 1.09705(10) 0.0645(5) Uani 1 1 d . . . . .
O1 O 0.7880(2) 0.52669(15) 0.83664(17) 0.0321(7) Uani 1 1 d . . . . .
N2 N 0.8163(2) 0.76067(15) 0.73193(15) 0.0137(6) Uani 1 1 d . . . . .
N1 N 0.9745(2) 0.73968(16) 0.71821(17) 0.0173(6) Uani 1 1 d . . . . .
N3 N 0.6581(2) 0.71464(16) 0.77218(16) 0.0176(6) Uani 1 1 d . . . . .
N4 N 0.5682(2) 0.70146(17) 0.78399(17) 0.0194(7) Uani 1 1 d . . . . .
H4 H 0.551962 0.664289 0.802571 0.023 Uiso 1 1 calc R . . . .
C5 C 0.8993(3) 0.78339(19) 0.71191(19) 0.0165(7) Uani 1 1 d . . . . .
C23 C 0.6137(3) 0.59732(18) 0.63612(19) 0.0166(7) Uani 1 1 d . . . . .
C8 C 0.7406(3) 0.80282(19) 0.72610(18) 0.0159(7) Uani 1 1 d . . . . .
C4 C 0.9057(3) 0.8496(2) 0.6874(2) 0.0197(8) Uani 1 1 d . . . . .
C17 C 0.7707(3) 0.67209(19) 0.5953(2) 0.0183(8) Uani 1 1 d . . . . .
C35 C 0.9482(3) 0.77262(19) 0.88703(19) 0.0171(7) Uani 1 1 d . . . . .
C29 C 0.8016(3) 0.53794(18) 0.6471(2) 0.0183(7) Uani 1 1 d . . . . .
C42 C 0.8148(3) 0.7733(2) 0.9975(2) 0.0231(8) Uani 1 1 d . . . . .
H42 H 0.875078 0.796388 1.002218 0.028 Uiso 1 1 calc R . . . .
C22 C 0.8540(3) 0.6639(2) 0.5676(2) 0.0241(8) Uani 1 1 d . . . . .
H22 H 0.892660 0.624946 0.578805 0.029 Uiso 1 1 calc R . . . .
C7 C 0.7441(3) 0.8693(2) 0.7039(2) 0.0222(8) Uani 1 1 d . . . . .
H7 H 0.689707 0.897925 0.702825 0.027 Uiso 1 1 calc R . . . .
C18 C 0.7132(3) 0.72880(19) 0.5775(2) 0.0199(8) Uani 1 1 d . . . . .
H18 H 0.655135 0.734469 0.594903 0.024 Uiso 1 1 calc R . . . .
C9 C 0.6528(3) 0.77598(19) 0.74550(19) 0.0175(7) Uani 1 1 d . . . . .
C6 C 0.8253(3) 0.8924(2) 0.6840(2) 0.0218(8) Uani 1 1 d . . . . .
H6 H 0.827835 0.936922 0.667898 0.026 Uiso 1 1 calc R . . . .
C11 C 0.5058(3) 0.7533(2) 0.7633(2) 0.0220(8) Uani 1 1 d . . . . .
C40 C 1.0500(3) 0.7686(2) 0.8956(2) 0.0241(9) Uani 1 1 d . . . . .
H40 H 1.081857 0.727121 0.907217 0.029 Uiso 1 1 calc R . . . .
C28 C 0.5661(3) 0.57407(19) 0.6871(2) 0.0184(7) Uani 1 1 d . . . . .
H28 H 0.600306 0.570981 0.734560 0.022 Uiso 1 1 calc R . . . .
C1 C 1.0545(3) 0.7612(2) 0.6984(2) 0.0239(8) Uani 1 1 d . . . . .
H1 H 1.107244 0.730764 0.701562 0.029 Uiso 1 1 calc R . . . .
C37 C 0.9590(3) 0.8902(2) 0.8634(2) 0.0234(8) Uani 1 1 d . . . . .
H37 H 0.928137 0.932114 0.852417 0.028 Uiso 1 1 calc R . . . .
C10 C 0.5587(3) 0.8017(2) 0.7386(2) 0.0224(8) Uani 1 1 d . . . . .
H10 H 0.535961 0.844074 0.720485 0.027 Uiso 1 1 calc R . . . .
C27 C 0.4682(3) 0.5552(2) 0.6688(2) 0.0209(8) Uani 1 1 d . . . . .
H27 H 0.435662 0.539249 0.703687 0.025 Uiso 1 1 calc R . . . .
C34 C 0.8952(3) 0.5213(2) 0.6836(2) 0.0268(9) Uani 1 1 d . . . . .
H34 H 0.929280 0.550713 0.718376 0.032 Uiso 1 1 calc R . . . .
C24 C 0.5637(3) 0.6014(2) 0.5663(2) 0.0198(8) Uani 1 1 d . . . . .
H24 H 0.595940 0.617233 0.531213 0.024 Uiso 1 1 calc R . . . .
C19 C 0.7411(3) 0.7776(2) 0.5337(2) 0.0248(9) Uani 1 1 d . . . . .
H19 H 0.702720 0.816567 0.521980 0.030 Uiso 1 1 calc R . . . .
C38 C 1.0597(3) 0.8844(2) 0.8713(2) 0.0255(9) Uani 1 1 d . . . . .
H38 H 1.097932 0.922311 0.865489 0.031 Uiso 1 1 calc R . . . .
C52 C 0.9658(3) 0.6344(2) 1.0132(2) 0.0268(9) Uani 1 1 d . . . . .
H52 H 0.924978 0.659713 1.036667 0.032 Uiso 1 1 calc R . . . .
C36 C 0.9037(3) 0.83450(19) 0.8715(2) 0.0208(8) Uani 1 1 d . . . . .
H36 H 0.834894 0.838557 0.866420 0.025 Uiso 1 1 calc R . . . .
C26 C 0.4186(3) 0.5599(2) 0.5997(2) 0.0237(9) Uani 1 1 d . . . . .
H26 H 0.351553 0.547820 0.587460 0.028 Uiso 1 1 calc R . . . .
C39 C 1.1038(3) 0.8233(2) 0.8875(2) 0.0269(9) Uani 1 1 d . . . . .
H39 H 1.172691 0.819475 0.893202 0.032 Uiso 1 1 calc R . . . .
C41 C 0.7915(3) 0.7225(2) 0.9477(2) 0.0193(8) Uani 1 1 d . . . . .
C3 C 0.9923(3) 0.8696(2) 0.6681(2) 0.0239(8) Uani 1 1 d . . . . .
H3 H 0.998981 0.913547 0.651696 0.029 Uiso 1 1 calc R . . . .
C47 C 0.9569(3) 0.6399(2) 0.9409(2) 0.0213(8) Uani 1 1 d . . . . .
C2 C 1.0669(3) 0.8250(2) 0.6733(2) 0.0257(9) Uani 1 1 d . . . . .
H2 H 1.126181 0.837136 0.660158 0.031 Uiso 1 1 calc R . . . .
C48 C 1.0171(3) 0.6022(2) 0.9076(2) 0.0262(9) Uani 1 1 d . . . . .
H48 H 1.010813 0.605063 0.858243 0.031 Uiso 1 1 calc R . . . .
C30 C 0.7535(3) 0.4937(2) 0.5962(2) 0.0256(9) Uani 1 1 d . . . . .
H30 H 0.690334 0.504615 0.569936 0.031 Uiso 1 1 calc R . . . .
C46 C 0.7039(3) 0.6881(2) 0.9432(2) 0.0270(9) Uani 1 1 d . . . . .
H46 H 0.687424 0.653218 0.909932 0.032 Uiso 1 1 calc R . . . .
C45 C 0.6409(3) 0.7040(2) 0.9866(2) 0.0319(10) Uani 1 1 d . . . . .
H45 H 0.582119 0.679442 0.983735 0.038 Uiso 1 1 calc R . . . .
C25 C 0.4659(3) 0.5819(2) 0.5485(2) 0.0231(8) Uani 1 1 d . . . . .
H25 H 0.431692 0.583912 0.501032 0.028 Uiso 1 1 calc R . . . .
C49 C 1.0866(3) 0.5602(2) 0.9469(3) 0.0334(10) Uani 1 1 d . . . . .
H49 H 1.128075 0.534760 0.924124 0.040 Uiso 1 1 calc R . . . .
C12 C 0.4012(3) 0.7522(2) 0.7721(2) 0.0290(10) Uani 1 1 d . . . . .
C32 C 0.8898(4) 0.4186(2) 0.6203(3) 0.0319(10) Uani 1 1 d . . . . .
H32 H 0.919597 0.377806 0.611548 0.038 Uiso 1 1 calc R . . . .
C21 C 0.8814(3) 0.7116(2) 0.5240(2) 0.0303(10) Uani 1 1 d . . . . .
H21 H 0.938447 0.705463 0.505501 0.036 Uiso 1 1 calc R . . . .
C44 C 0.6631(3) 0.7557(2) 1.0343(2) 0.0327(10) Uani 1 1 d . . . . .
H44 H 0.618660 0.767657 1.062994 0.039 Uiso 1 1 calc R . . . .
C31 C 0.7964(3) 0.4341(2) 0.5833(3) 0.0316(10) Uani 1 1 d . . . . .
H31 H 0.762171 0.404038 0.549274 0.038 Uiso 1 1 calc R . . . .
C43 C 0.7506(4) 0.7901(2) 1.0401(2) 0.0289(9) Uani 1 1 d . . . . .
H43 H 0.766377 0.825154 1.073267 0.035 Uiso 1 1 calc R . . . .
C33 C 0.9392(4) 0.4623(2) 0.6698(3) 0.0344(11) Uani 1 1 d . . . . .
H33 H 1.003474 0.451977 0.694477 0.041 Uiso 1 1 calc R . . . .
C20 C 0.8248(3) 0.7684(2) 0.5078(2) 0.0305(10) Uani 1 1 d . . . . .
H20 H 0.843925 0.801376 0.478461 0.037 Uiso 1 1 calc R . . . .
C51 C 1.0355(4) 0.5913(2) 1.0506(2) 0.0362(11) Uani 1 1 d . . . . .
H51 H 1.041190 0.587042 1.099858 0.043 Uiso 1 1 calc R . . . .
C50 C 1.0961(3) 0.5549(2) 1.0182(3) 0.0345(11) Uani 1 1 d . . . . .
H50 H 1.144063 0.526353 1.044751 0.041 Uiso 1 1 calc R . . . .
C15 C 0.3528(3) 0.6872(3) 0.7443(3) 0.0445(13) Uani 1 1 d . . . . .
H15A H 0.353387 0.682984 0.694264 0.067 Uiso 1 1 calc GR . . . .
H15B H 0.285094 0.686721 0.750591 0.067 Uiso 1 1 calc GR . . . .
H15C H 0.388623 0.649843 0.769995 0.067 Uiso 1 1 calc GR . . . .
C14 C 0.4002(4) 0.7583(3) 0.8505(3) 0.0519(15) Uani 1 1 d . . . . .
H14A H 0.437533 0.721541 0.876143 0.078 Uiso 1 1 calc GR . . . .
H14B H 0.332565 0.756519 0.856895 0.078 Uiso 1 1 calc GR . . . .
H14C H 0.429723 0.800779 0.868414 0.078 Uiso 1 1 calc GR . . . .
C1S C 0.6186(4) 0.5174(3) 1.0386(3) 0.0416(12) Uani 1 1 d . . . . .
H1SA H 0.565667 0.508244 1.064020 0.050 Uiso 1 1 calc R . . . .
H1SB H 0.593061 0.549082 1.000281 0.050 Uiso 1 1 calc R . . . .
C13 C 0.3471(4) 0.8110(3) 0.7325(3) 0.0458(13) Uani 1 1 d . . . . .
H13A H 0.376988 0.852619 0.752640 0.069 Uiso 1 1 calc GR . . . .
H13B H 0.278411 0.809765 0.736378 0.069 Uiso 1 1 calc GR . . . .
H13C H 0.351130 0.808334 0.682967 0.069 Uiso 1 1 calc GR . . . .
H H 0.905(4) 0.639(2) 0.769(3) 0.038(14) Uiso 1 1 d . . . . .
C16 C 0.7867(3) 0.57961(18) 0.8138(2) 0.0187(8) Uani 1 1 d . . . . .

loop_
_atom_site_aniso_label
_atom_site_aniso_U_11
_atom_site_aniso_U_22
_atom_site_aniso_U_33
_atom_site_aniso_U_23
_atom_site_aniso_U_13
_atom_site_aniso_U_12
Ru1 0.01074(14) 0.02133(16) 0.00746(15) 0.00107(11) 0.00022(10) -0.00128(11)
P1 0.0113(4) 0.0232(5) 0.0096(4) -0.0005(3) 0.0018(3) -0.0002(3)
P2 0.0139(4) 0.0242(5) 0.0098(4) 0.0016(4) -0.0009(4) -0.0027(4)
Cl1 0.0449(7) 0.0534(7) 0.0207(5) 0.0041(5) 0.0069(5) -0.0233(6)
Cl2S 0.0405(7) 0.0570(8) 0.0576(9) -0.0195(7) 0.0041(7) 0.0077(6)
Cl1S 0.0407(8) 0.0653(9) 0.0816(12) -0.0301(8) -0.0005(8) 0.0098(7)
O1 0.0311(17) 0.0349(17) 0.0254(17) 0.0031(13) -0.0050(14) -0.0090(13)
N2 0.0115(14) 0.0209(15) 0.0077(14) -0.0014(11) -0.0001(11) 0.0006(11)
N1 0.0105(14) 0.0278(16) 0.0138(16) -0.0013(12) 0.0028(12) 0.0009(12)
N3 0.0123(15) 0.0306(17) 0.0112(15) -0.0022(13) 0.0053(12) 0.0007(12)
N4 0.0141(15) 0.0316(18) 0.0129(16) 0.0000(13) 0.0036(13) -0.0040(13)
C5 0.0141(17) 0.0265(19) 0.0097(17) 0.0008(14) 0.0044(14) 0.0018(14)
C23 0.0146(17) 0.0223(18) 0.0112(17) -0.0025(14) -0.0011(14) 0.0013(14)
C8 0.0130(16) 0.0301(19) 0.0048(16) -0.0011(14) 0.0024(13) 0.0007(14)
C4 0.0186(19) 0.029(2) 0.0120(18) 0.0026(14) 0.0036(15) -0.0021(15)
C17 0.0179(18) 0.0268(19) 0.0097(17) -0.0022(14) 0.0019(14) -0.0005(14)
C35 0.0162(17) 0.0263(19) 0.0069(17) -0.0019(14) -0.0017(14) -0.0067(14)
C29 0.0174(18) 0.0208(18) 0.0190(19) 0.0012(14) 0.0093(15) 0.0029(14)
C42 0.026(2) 0.027(2) 0.016(2) 0.0014(15) 0.0026(16) -0.0032(16)
C22 0.0192(19) 0.034(2) 0.018(2) 0.0016(16) 0.0027(16) 0.0035(16)
C7 0.0204(19) 0.033(2) 0.0137(19) 0.0020(15) 0.0038(15) 0.0061(16)
C18 0.0183(18) 0.029(2) 0.0101(18) -0.0022(14) -0.0024(14) 0.0010(15)
C9 0.0162(18) 0.0261(19) 0.0107(18) 0.0000(14) 0.0039(14) 0.0010(14)
C6 0.024(2) 0.0247(19) 0.017(2) 0.0052(15) 0.0052(16) 0.0015(15)
C11 0.0104(17) 0.038(2) 0.018(2) -0.0077(16) 0.0025(15) -0.0005(15)
C40 0.0189(19) 0.030(2) 0.022(2) -0.0015(16) -0.0003(16) -0.0009(16)
C28 0.0138(17) 0.0265(19) 0.0144(18) -0.0031(14) 0.0014(14) -0.0017(14)
C1 0.0141(18) 0.034(2) 0.024(2) 0.0020(17) 0.0056(16) 0.0016(16)
C37 0.026(2) 0.029(2) 0.0151(19) -0.0010(15) 0.0054(16) -0.0024(16)
C10 0.0172(19) 0.035(2) 0.0147(19) -0.0026(16) 0.0037(15) 0.0038(16)
C27 0.0102(17) 0.030(2) 0.023(2) -0.0026(16) 0.0066(15) -0.0032(14)
C34 0.021(2) 0.036(2) 0.021(2) -0.0030(17) -0.0038(17) 0.0076(17)
C24 0.0147(18) 0.031(2) 0.0136(19) 0.0007(15) 0.0027(15) -0.0012(15)
C19 0.029(2) 0.026(2) 0.015(2) 0.0000(15) -0.0030(17) 0.0006(17)
C38 0.029(2) 0.029(2) 0.020(2) -0.0021(16) 0.0075(17) -0.0091(17)
C52 0.024(2) 0.036(2) 0.017(2) 0.0054(17) -0.0037(17) -0.0044(18)
C36 0.0211(19) 0.031(2) 0.0103(18) 0.0002(15) 0.0027(15) -0.0016(16)
C26 0.0139(18) 0.026(2) 0.029(2) -0.0009(16) -0.0006(16) -0.0017(15)
C39 0.022(2) 0.037(2) 0.022(2) -0.0007(17) 0.0032(17) -0.0036(17)
C41 0.0175(18) 0.031(2) 0.0095(17) 0.0035(15) 0.0035(14) -0.0002(15)
C3 0.026(2) 0.031(2) 0.016(2) 0.0028(16) 0.0076(17) -0.0039(17)
C47 0.0172(18) 0.0247(19) 0.0172(19) 0.0057(15) -0.0076(15) -0.0046(15)
C2 0.0183(19) 0.039(2) 0.022(2) 0.0016(17) 0.0095(17) -0.0060(17)
C48 0.024(2) 0.031(2) 0.020(2) 0.0010(16) -0.0037(17) -0.0006(17)
C30 0.0182(19) 0.034(2) 0.024(2) -0.0063(17) 0.0037(17) 0.0002(16)
C46 0.022(2) 0.042(2) 0.016(2) 0.0001(17) 0.0022(17) -0.0067(18)
C45 0.027(2) 0.047(3) 0.024(2) 0.0016(19) 0.0100(19) -0.009(2)
C25 0.0182(19) 0.032(2) 0.0146(19) 0.0018(16) -0.0071(15) -0.0018(16)
C49 0.024(2) 0.035(2) 0.036(3) 0.000(2) -0.0053(19) 0.0041(18)
C12 0.0118(18) 0.044(3) 0.032(3) -0.0110(19) 0.0078(17) -0.0021(17)
C32 0.036(2) 0.030(2) 0.036(3) 0.0069(19) 0.021(2) 0.0098(19)
C21 0.026(2) 0.044(3) 0.022(2) 0.0024(19) 0.0087(18) -0.0027(19)
C44 0.031(2) 0.048(3) 0.023(2) 0.0039(19) 0.0158(19) 0.005(2)
C31 0.030(2) 0.032(2) 0.035(3) -0.0082(19) 0.013(2) -0.0044(18)
C43 0.039(3) 0.030(2) 0.017(2) -0.0002(17) 0.0062(19) -0.0022(19)
C33 0.029(2) 0.045(3) 0.029(2) 0.002(2) 0.004(2) 0.016(2)
C20 0.036(2) 0.040(2) 0.016(2) 0.0033(17) 0.0083(19) -0.009(2)
C51 0.034(3) 0.048(3) 0.020(2) 0.014(2) -0.009(2) -0.008(2)
C50 0.026(2) 0.037(2) 0.033(3) 0.017(2) -0.011(2) -0.0030(19)
C15 0.017(2) 0.054(3) 0.062(4) -0.021(3) 0.006(2) -0.003(2)
C14 0.028(3) 0.092(5) 0.042(3) -0.018(3) 0.024(2) -0.007(3)
C1S 0.028(2) 0.049(3) 0.048(3) -0.001(2) 0.007(2) 0.005(2)
C13 0.017(2) 0.057(3) 0.063(4) -0.004(3) 0.007(2) 0.005(2)
C16 0.0171(18) 0.0176(17) 0.020(2) 0.0019(14) 0.0005(15) -0.0041(14)

loop_
_atom_type_symbol
_atom_type_description
_atom_type_scat_dispersion_real
_atom_type_scat_dispersion_imag
_atom_type_scat_source
C C 0.0033 0.0016 'International Tables Vol C Tables 4.2.6.8 and 6.1.1.4'
H H 0.0000 0.0000 'International Tables Vol C Tables 4.2.6.8 and 6.1.1.4'
Cl Cl 0.1484 0.1585 'International Tables Vol C Tables 4.2.6.8 and 6.1.1.4'
N N 0.0061 0.0033 'International Tables Vol C Tables 4.2.6.8 and 6.1.1.4'
O O 0.0106 0.0060 'International Tables Vol C Tables 4.2.6.8 and 6.1.1.4'
P P 0.1023 0.0942 'International Tables Vol C Tables 4.2.6.8 and 6.1.1.4'
Ru Ru -1.2594 0.8363 'International Tables Vol C Tables 4.2.6.8 and 6.1.1.4'

loop_
_geom_angle_atom_site_label_1
_geom_angle_atom_site_label_2
_geom_angle_atom_site_label_3
_geom_angle
_geom_angle_site_symmetry_1
_geom_angle_site_symmetry_3
_geom_angle_publ_flag
P1 Ru1 H 85.2(18) . . ?
P2 Ru1 P1 170.19(4) . . ?
P2 Ru1 H 85.2(18) . . ?
N2 Ru1 P1 91.15(8) . . ?
N2 Ru1 P2 90.85(8) . . ?
N2 Ru1 H 91.7(18) . . ?
N3 Ru1 P1 93.38(9) . . ?
N3 Ru1 P2 96.42(9) . . ?
N3 Ru1 N2 74.95(12) . . ?
N3 Ru1 H 166.5(18) . . ?
C16 Ru1 P1 89.26(12) . . ?
C16 Ru1 P2 88.17(12) . . ?
C16 Ru1 N2 176.50(14) . . ?
C16 Ru1 N3 108.50(15) . . ?
C16 Ru1 H 84.9(18) . . ?
C23 P1 Ru1 116.42(12) . . ?
C17 P1 Ru1 112.29(12) . . ?
C17 P1 C23 104.77(17) . . ?
C17 P1 C29 103.76(17) . . ?
C29 P1 Ru1 116.27(13) . . ?
C29 P1 C23 101.79(17) . . ?
C35 P2 Ru1 113.00(12) . . ?
C35 P2 C41 103.88(18) . . ?
C35 P2 C47 103.01(17) . . ?
C41 P2 Ru1 116.38(13) . . ?
C47 P2 Ru1 115.66(14) . . ?
C47 P2 C41 103.29(19) . . ?
C5 N2 Ru1 126.6(2) . . ?
C8 N2 Ru1 115.8(2) . . ?
C8 N2 C5 117.6(3) . . ?
C1 N1 C5 116.6(3) . . ?
N4 N3 Ru1 138.3(3) . . ?
C9 N3 Ru1 115.8(2) . . ?
C9 N3 N4 105.6(3) . . ?
N3 N4 H4 124.4 . . ?
N3 N4 C11 111.2(3) . . ?
C11 N4 H4 124.4 . . ?
N2 C5 C4 121.4(3) . . ?
N1 C5 N2 116.3(3) . . ?
N1 C5 C4 122.3(3) . . ?
C28 C23 P1 117.5(3) . . ?
C28 C23 C24 120.0(3) . . ?
C24 C23 P1 122.5(3) . . ?
N2 C8 C7 123.2(3) . . ?
N2 C8 C9 115.9(3) . . ?
C7 C8 C9 121.0(3) . . ?
C6 C4 C5 118.8(4) . . ?
C3 C4 C5 118.5(4) . . ?
C3 C4 C6 122.6(4) . . ?
C22 C17 P1 121.3(3) . . ?
C22 C17 C18 119.1(4) . . ?
C18 C17 P1 119.0(3) . . ?
C40 C35 P2 122.1(3) . . ?
C36 C35 P2 119.4(3) . . ?
C36 C35 C40 118.3(4) . . ?
C34 C29 P1 120.9(3) . . ?
C34 C29 C30 118.1(4) . . ?
C30 C29 P1 120.9(3) . . ?
C41 C42 H42 119.8 . . ?
C43 C42 H42 119.8 . . ?
C43 C42 C41 120.5(4) . . ?
C17 C22 H22 119.5 . . ?
C21 C22 C17 121.1(4) . . ?
C21 C22 H22 119.5 . . ?
C8 C7 H7 120.1 . . ?
C6 C7 C8 119.8(4) . . ?
C6 C7 H7 120.1 . . ?
C17 C18 H18 120.0 . . ?
C17 C18 C19 120.0(4) . . ?
C19 C18 H18 120.0 . . ?
N3 C9 C8 117.4(3) . . ?
N3 C9 C10 110.8(3) . . ?
C10 C9 C8 131.7(4) . . ?
C4 C6 H6 120.5 . . ?
C7 C6 C4 119.1(4) . . ?
C7 C6 H6 120.5 . . ?
N4 C11 C10 106.7(3) . . ?
N4 C11 C12 122.1(4) . . ?
C10 C11 C12 131.2(4) . . ?
C35 C40 H40 119.6 . . ?
C39 C40 C35 120.9(4) . . ?
C39 C40 H40 119.6 . . ?
C23 C28 H28 120.0 . . ?
C23 C28 C27 120.0(4) . . ?
C27 C28 H28 120.0 . . ?
N1 C1 H1 117.5 . . ?
N1 C1 C2 125.0(4) . . ?
C2 C1 H1 117.5 . . ?
C38 C37 H37 120.1 . . ?
C36 C37 H37 120.1 . . ?
C36 C37 C38 119.8(4) . . ?
C9 C10 H10 127.1 . . ?
C11 C10 C9 105.8(4) . . ?
C11 C10 H10 127.1 . . ?
C28 C27 H27 120.1 . . ?
C26 C27 C28 119.9(4) . . ?
C26 C27 H27 120.1 . . ?
C29 C34 H34 119.5 . . ?
C33 C34 C29 120.9(4) . . ?
C33 C34 H34 119.5 . . ?
C23 C24 H24 120.3 . . ?
C25 C24 C23 119.5(4) . . ?
C25 C24 H24 120.3 . . ?
C18 C19 H19 120.3 . . ?
C20 C19 C18 119.5(4) . . ?
C20 C19 H19 120.3 . . ?
C37 C38 H38 120.2 . . ?
C39 C38 C37 119.6(4) . . ?
C39 C38 H38 120.2 . . ?
C47 C52 H52 120.5 . . ?
C51 C52 H52 120.5 . . ?
C51 C52 C47 119.0(4) . . ?
C35 C36 H36 119.7 . . ?
C37 C36 C35 120.5(4) . . ?
C37 C36 H36 119.7 . . ?
C27 C26 H26 119.8 . . ?
C25 C26 C27 120.4(4) . . ?
C25 C26 H26 119.8 . . ?
C40 C39 C38 120.9(4) . . ?
C40 C39 H39 119.6 . . ?
C38 C39 H39 119.6 . . ?
C42 C41 P2 122.5(3) . . ?
C46 C41 P2 118.8(3) . . ?
C46 C41 C42 118.6(4) . . ?
C4 C3 H3 120.6 . . ?
C2 C3 C4 118.9(4) . . ?
C2 C3 H3 120.6 . . ?
C52 C47 P2 121.8(3) . . ?
C48 C47 P2 118.7(3) . . ?
C48 C47 C52 119.5(4) . . ?
C1 C2 H2 120.6 . . ?
C3 C2 C1 118.8(4) . . ?
C3 C2 H2 120.6 . . ?
C47 C48 H48 120.1 . . ?
C49 C48 C47 119.8(4) . . ?
C49 C48 H48 120.1 . . ?
C29 C30 H30 119.5 . . ?
C31 C30 C29 121.1(4) . . ?
C31 C30 H30 119.5 . . ?
C41 C46 H46 119.6 . . ?
C45 C46 C41 120.9(4) . . ?
C45 C46 H46 119.6 . . ?
C46 C45 H45 120.0 . . ?
C46 C45 C44 120.1(4) . . ?
C44 C45 H45 120.0 . . ?
C24 C25 H25 119.9 . . ?
C26 C25 C24 120.2(4) . . ?
C26 C25 H25 119.9 . . ?
C48 C49 H49 119.6 . . ?
C50 C49 C48 120.9(5) . . ?
C50 C49 H49 119.6 . . ?
C11 C12 C15 110.0(4) . . ?
C11 C12 C14 108.8(4) . . ?
C11 C12 C13 108.8(4) . . ?
C15 C12 C14 109.1(4) . . ?
C15 C12 C13 110.4(4) . . ?
C13 C12 C14 109.7(4) . . ?
C31 C32 H32 120.0 . . ?
C33 C32 H32 120.0 . . ?
C33 C32 C31 120.0(4) . . ?
C22 C21 H21 120.3 . . ?
C20 C21 C22 119.3(4) . . ?
C20 C21 H21 120.3 . . ?
C45 C44 H44 120.0 . . ?
C45 C44 C43 119.9(4) . . ?
C43 C44 H44 120.0 . . ?
C30 C31 C32 119.8(4) . . ?
C30 C31 H31 120.1 . . ?
C32 C31 H31 120.1 . . ?
C42 C43 C44 120.0(4) . . ?
C42 C43 H43 120.0 . . ?
C44 C43 H43 120.0 . . ?
C34 C33 H33 119.9 . . ?
C32 C33 C34 120.1(4) . . ?
C32 C33 H33 119.9 . . ?
C19 C20 C21 121.0(4) . . ?
C19 C20 H20 119.5 . . ?
C21 C20 H20 119.5 . . ?
C52 C51 H51 119.2 . . ?
C50 C51 C52 121.6(4) . . ?
C50 C51 H51 119.2 . . ?
C49 C50 H50 120.4 . . ?
C51 C50 C49 119.2(4) . . ?
C51 C50 H50 120.4 . . ?
C12 C15 H15A 109.5 . . ?
C12 C15 H15B 109.5 . . ?
C12 C15 H15C 109.5 . . ?
H15A C15 H15B 109.5 . . ?
H15A C15 H15C 109.5 . . ?
H15B C15 H15C 109.5 . . ?
C12 C14 H14A 109.5 . . ?
C12 C14 H14B 109.5 . . ?
C12 C14 H14C 109.5 . . ?
H14A C14 H14B 109.5 . . ?
H14A C14 H14C 109.5 . . ?
H14B C14 H14C 109.5 . . ?
Cl2S C1S Cl1S 112.3(3) . . ?
Cl2S C1S H1SA 109.1 . . ?
Cl2S C1S H1SB 109.1 . . ?
Cl1S C1S H1SA 109.1 . . ?
Cl1S C1S H1SB 109.1 . . ?
H1SA C1S H1SB 107.9 . . ?
C12 C13 H13A 109.5 . . ?
C12 C13 H13B 109.5 . . ?
C12 C13 H13C 109.5 . . ?
H13A C13 H13B 109.5 . . ?
H13A C13 H13C 109.5 . . ?
H13B C13 H13C 109.5 . . ?
O1 C16 Ru1 174.9(4) . . ?

loop_
_geom_bond_atom_site_label_1
_geom_bond_atom_site_label_2
_geom_bond_distance
_geom_bond_site_symmetry_2
_geom_bond_publ_flag
Ru1 P1 2.3479(10) . ?
Ru1 P2 2.3473(10) . ?
Ru1 N2 2.197(3) . ?
Ru1 N3 2.180(3) . ?
Ru1 H 1.64(5) . ?
Ru1 C16 1.832(4) . ?
P1 C23 1.843(4) . ?
P1 C17 1.825(4) . ?
P1 C29 1.834(4) . ?
P2 C35 1.825(4) . ?
P2 C41 1.835(4) . ?
P2 C47 1.827(4) . ?
Cl2S C1S 1.756(5) . ?
Cl1S C1S 1.771(5) . ?
O1 C16 1.151(5) . ?
N2 C5 1.378(5) . ?
N2 C8 1.342(5) . ?
N1 C5 1.356(5) . ?
N1 C1 1.330(5) . ?
N3 N4 1.351(4) . ?
N3 C9 1.333(5) . ?
N4 H4 0.8800 . ?
N4 C11 1.365(5) . ?
C5 C4 1.422(5) . ?
C23 C28 1.388(5) . ?
C23 C24 1.397(5) . ?
C8 C7 1.408(6) . ?
C8 C9 1.461(5) . ?
C4 C6 1.407(6) . ?
C4 C3 1.400(6) . ?
C17 C22 1.392(6) . ?
C17 C18 1.396(5) . ?
C35 C40 1.401(5) . ?
C35 C36 1.395(5) . ?
C29 C34 1.394(5) . ?
C29 C30 1.396(6) . ?
C42 H42 0.9500 . ?
C42 C41 1.399(6) . ?
C42 C43 1.386(6) . ?
C22 H22 0.9500 . ?
C22 C21 1.387(6) . ?
C7 H7 0.9500 . ?
C7 C6 1.357(6) . ?
C18 H18 0.9500 . ?
C18 C19 1.408(6) . ?
C9 C10 1.395(5) . ?
C6 H6 0.9500 . ?
C11 C10 1.368(6) . ?
C11 C12 1.509(5) . ?
C40 H40 0.9500 . ?
C40 C39 1.360(6) . ?
C28 H28 0.9500 . ?
C28 C27 1.394(5) . ?
C1 H1 0.9500 . ?
C1 C2 1.396(6) . ?
C37 H37 0.9500 . ?
C37 C38 1.389(6) . ?
C37 C36 1.388(6) . ?
C10 H10 0.9500 . ?
C27 H27 0.9500 . ?
C27 C26 1.383(6) . ?
C34 H34 0.9500 . ?
C34 C33 1.387(6) . ?
C24 H24 0.9500 . ?
C24 C25 1.395(5) . ?
C19 H19 0.9500 . ?
C19 C20 1.380(6) . ?
C38 H38 0.9500 . ?
C38 C39 1.381(6) . ?
C52 H52 0.9500 . ?
C52 C47 1.394(6) . ?
C52 C51 1.390(6) . ?
C36 H36 0.9500 . ?
C26 H26 0.9500 . ?
C26 C25 1.380(6) . ?
C39 H39 0.9500 . ?
C41 C46 1.394(6) . ?
C3 H3 0.9500 . ?
C3 C2 1.363(6) . ?
C47 C48 1.391(6) . ?
C2 H2 0.9500 . ?
C48 H48 0.9500 . ?
C48 C49 1.390(6) . ?
C30 H30 0.9500 . ?
C30 C31 1.385(6) . ?
C46 H46 0.9500 . ?
C46 C45 1.381(6) . ?
C45 H45 0.9500 . ?
C45 C44 1.386(7) . ?
C25 H25 0.9500 . ?
C49 H49 0.9500 . ?
C49 C50 1.371(7) . ?
C12 C15 1.519(6) . ?
C12 C14 1.535(7) . ?
C12 C13 1.522(7) . ?
C32 H32 0.9500 . ?
C32 C31 1.390(7) . ?
C32 C33 1.378(7) . ?
C21 H21 0.9500 . ?
C21 C20 1.386(7) . ?
C44 H44 0.9500 . ?
C44 C43 1.389(7) . ?
C31 H31 0.9500 . ?
C43 H43 0.9500 . ?
C33 H33 0.9500 . ?
C20 H20 0.9500 . ?
C51 H51 0.9500 . ?
C51 C50 1.370(8) . ?
C50 H50 0.9500 . ?
C15 H15A 0.9800 . ?
C15 H15B 0.9800 . ?
C15 H15C 0.9800 . ?
C14 H14A 0.9800 . ?
C14 H14B 0.9800 . ?
C14 H14C 0.9800 . ?
C1S H1SA 0.9900 . ?
C1S H1SB 0.9900 . ?
C13 H13A 0.9800 . ?
C13 H13B 0.9800 . ?
C13 H13C 0.9800 . ?
